data_1571400
loop_
_publ_author_name
'Ye, Xingchen'
'Pan, Huaijin'
'Huang, Yong'
'Chen, Jiean'
'Wang, Zhaofeng'

_publ_section_title
;
 Photochemical three-component assembly of tri-substituted oxazoles
 through a carbenic phosphorus-nitrile hybrid ylide formation/trapping
 cascade.
;
_journal_issue 17
_journal_name_full 'Chemical science'
_journal_page_first 6515
_journal_page_last 6521
_journal_paper_doi 10.1039/d4sc01355g
_journal_volume 15
_journal_year 2024
_chemical_formula_moiety '0.5(C12 H11 N O2)'
_chemical_formula_sum 'C6 H5.5 N0.5 O'
_chemical_formula_weight 100.61
_space_group_crystal_system orthorhombic
_space_group_IT_number 57
_space_group_name_Hall '-P 2c 2b'
_space_group_name_H-M_alt 'P b c m'
_atom_sites_solution_hydrogens geom
_atom_sites_solution_primary dual
_audit_creation_date 2019-12-18
_audit_creation_method
;
Olex2 1.3
(compiled Nov 21 2019 18:26:39 for OlexSys, GUI svn.r6003)
;
_audit_update_record
;
2022-04-13 deposited with the CCDC.	2024-03-07 downloaded from the CCDC.
;
_cell_angle_alpha 90
_cell_angle_beta 90
_cell_angle_gamma 90
_cell_formula_units_Z 8
_cell_length_a 9.2665(11)
_cell_length_b 16.7883(16)
_cell_length_c 6.7319(9)
_cell_measurement_reflns_used 895
_cell_measurement_temperature 293(2)
_cell_measurement_theta_max 24.3470
_cell_measurement_theta_min 2.1970
_cell_volume 1047.3(2)
_computing_cell_refinement 'CrysAlisPro 1.171.38.43f (Rigaku OD, 2015)'
_computing_data_collection 'CrysAlisPro 1.171.38.43f (Rigaku OD, 2015)'
_computing_data_reduction 'CrysAlisPro 1.171.38.43f (Rigaku OD, 2015)'
_computing_molecular_graphics 'Olex2 1.3 (Dolomanov et al., 2009)'
_computing_publication_material 'Olex2 1.3 (Dolomanov et al., 2009)'
_computing_structure_refinement 'SHELXL 2018/3 (Sheldrick, 2015)'
_computing_structure_solution 'SHELXT  (Sheldrick, 2015)'
_diffrn_ambient_temperature 293(2)
_diffrn_detector 'CCD plate'
_diffrn_detector_area_resol_mean 5.2684
_diffrn_detector_type AtlasS2
_diffrn_measured_fraction_theta_full 1.000
_diffrn_measured_fraction_theta_max 1.000
_diffrn_measurement_details
;
List of Runs (angles in degrees, time in seconds):

  # Type    Start    End  Width  t~exp~   \w     \q     \k     \f   Frames
#--------------------------------------------------------------------------
  1  \w    -15.00  20.00   1.00    7.00    --  -11.59 -99.00 120.00   35
  2  \w     30.00  73.00   1.00    7.00    --   11.74  37.00-150.00   43
  3  \w    -59.00   0.00   1.00    7.00    --   11.74 -57.00-120.00   59
;
_diffrn_measurement_device 'four-circle diffractometer'
_diffrn_measurement_device_type 'SuperNova, Dual, Cu at zero, AtlasS2'
_diffrn_measurement_method '\w scans'
_diffrn_orient_matrix_type 'CrysAlisPro convention (1999,Acta A55,543-557)'
_diffrn_orient_matrix_UB_11 0.0135163000
_diffrn_orient_matrix_UB_12 0.0416135000
_diffrn_orient_matrix_UB_13 -0.0019811000
_diffrn_orient_matrix_UB_21 0.0684246000
_diffrn_orient_matrix_UB_22 -0.0070635000
_diffrn_orient_matrix_UB_23 -0.0434788000
_diffrn_orient_matrix_UB_31 -0.0313370000
_diffrn_orient_matrix_UB_32 0.0023206000
_diffrn_orient_matrix_UB_33 -0.0960157000
_diffrn_radiation_monochromator mirror
_diffrn_radiation_probe x-ray
_diffrn_radiation_type 'Mo K\a'
_diffrn_radiation_wavelength 0.71073
_diffrn_reflns_av_R_equivalents 0.0297
_diffrn_reflns_av_unetI/netI 0.0307
_diffrn_reflns_Laue_measured_fraction_full 1.000
_diffrn_reflns_Laue_measured_fraction_max 1.000
_diffrn_reflns_limit_h_max 7
_diffrn_reflns_limit_h_min -11
_diffrn_reflns_limit_k_max 19
_diffrn_reflns_limit_k_min -17
_diffrn_reflns_limit_l_max 8
_diffrn_reflns_limit_l_min -5
_diffrn_reflns_number 3075
_diffrn_reflns_point_group_measured_fraction_full 1.000
_diffrn_reflns_point_group_measured_fraction_max 1.000
_diffrn_reflns_theta_full 24.994
_diffrn_reflns_theta_max 24.994
_diffrn_reflns_theta_min 2.198
_diffrn_source 'micro-focus sealed X-ray tube'
_diffrn_source_type 'SuperNova (Mo) X-ray Source'
_exptl_absorpt_coefficient_mu 0.088
_exptl_absorpt_correction_T_max 1.00000
_exptl_absorpt_correction_T_min 0.65215
_exptl_absorpt_correction_type multi-scan
_exptl_absorpt_process_details
;
CrysAlisPro 1.171.38.43f (Rigaku Oxford Diffraction, 2015)
Empirical absorption correction using spherical harmonics,
 implemented in SCALE3 ABSPACK scaling algorithm.
;
_exptl_crystal_colour colourless
_exptl_crystal_colour_primary colourless
_exptl_crystal_density_diffrn 1.276
_exptl_crystal_description block
_exptl_crystal_F_000 424
_exptl_crystal_size_max 0.14
_exptl_crystal_size_mid 0.13
_exptl_crystal_size_min 0.12
_refine_diff_density_max 0.161
_refine_diff_density_min -0.118
_refine_diff_density_rms 0.050
_refine_ls_extinction_coef 0.038(5)
_refine_ls_extinction_expression Fc^*^=kFc[1+0.001xFc^2^\l^3^/sin(2\q)]^-1/4^
_refine_ls_extinction_method 'SHELXL-2018/3 (Sheldrick 2018)'
_refine_ls_goodness_of_fit_ref 1.022
_refine_ls_hydrogen_treatment constr
_refine_ls_matrix_type full
_refine_ls_number_parameters 94
_refine_ls_number_reflns 1005
_refine_ls_number_restraints 0
_refine_ls_restrained_S_all 1.022
_refine_ls_R_factor_all 0.0687
_refine_ls_R_factor_gt 0.0499
_refine_ls_shift/su_max 0.000
_refine_ls_shift/su_mean 0.000
_refine_ls_structure_factor_coef Fsqd
_refine_ls_weighting_details 'w=1/[\s^2^(Fo^2^)+(0.0688P)^2^+0.0891P] where P=(Fo^2^+2Fc^2^)/3'
_refine_ls_weighting_scheme calc
_refine_ls_wR_factor_gt 0.1216
_refine_ls_wR_factor_ref 0.1358
_reflns_Friedel_coverage 0.000
_reflns_number_gt 758
_reflns_number_total 1005
_reflns_threshold_expression 'I > 2\s(I)'
_cod_data_source_file d4sc01355g2.cif
_cod_data_source_block w2f
_cod_depositor_comments 'Adding full bibliography for 1571400--1571401.cif.'
_cod_original_formula_sum 'C6 H5.50 N0.50 O'
_cod_database_code 1571400
_shelx_shelxl_version_number 2018/3
_shelx_space_group_comment
;
The symmetry employed for this shelxl refinement is uniquely defined
by the following loop, which should always be used as a source of
symmetry information in preference to the above space-group names.
They are only intended as comments.
;
_reflns_odcompleteness_completeness 99.84
_reflns_odcompleteness_iscentric 1
_reflns_odcompleteness_theta 26.32
_olex2_refinement_description
;
1. Fixed Uiso
 At 1.2 times of:
  All C(H) groups
 At 1.5 times of:
  All C(H,H,H) groups
2. Others
 Fixed Sof: H12A(0.5) H12B(0.5) H12C(0.5) H11A(0.5) H11B(0.5) H11C(0.5)
3.a Aromatic/amide H refined with riding coordinates:
 C2(H2), C6(H6), C3(H3), C5(H5), C4(H4)
3.b Idealised Me refined as rotating group:
 C12(H12A,H12B,H12C), C11(H11A,H11B,H11C)
;
_olex2_submission_special_instructions 'No special instructions were received'
_oxdiff_exptl_absorpt_empirical_details
;
Empirical correction (ABSPACK) includes:
- Absorption correction using spherical harmonics
- Frame scaling
;
_oxdiff_exptl_absorpt_empirical_full_max 1.431
_oxdiff_exptl_absorpt_empirical_full_min 0.655

loop_
_space_group_symop_operation_xyz
'x, y, z'
'-x, -y, z+1/2'
'-x, y+1/2, -z+1/2'
'x, -y+1/2, -z'
'-x, -y, -z'
'x, y, -z-1/2'
'x, -y-1/2, z-1/2'
'-x, y-1/2, z'

loop_
_atom_site_label
_atom_site_type_symbol
_atom_site_fract_x
_atom_site_fract_y
_atom_site_fract_z
_atom_site_U_iso_or_equiv
_atom_site_adp_type
_atom_site_occupancy
_atom_site_site_symmetry_order
_atom_site_calc_flag
_atom_site_refinement_flags_posn
_atom_site_refinement_flags_adp
_atom_site_refinement_flags_occupancy
_atom_site_disorder_assembly
_atom_site_disorder_group
O1 O 0.72631(19) 0.35720(9) 0.750000 0.0515(6) Uani 1 2 d S T P . .
O2 O 0.3448(2) 0.20665(10) 0.750000 0.0708(7) Uani 1 2 d S T P . .
N1 N 0.5026(3) 0.40204(11) 0.750000 0.0551(7) Uani 1 2 d S T P . .
C1 C 0.7174(3) 0.21508(12) 0.750000 0.0434(7) Uani 1 2 d S T P . .
C7 C 0.6396(3) 0.29081(13) 0.750000 0.0426(7) Uani 1 2 d S T P . .
C8 C 0.5006(3) 0.31832(14) 0.750000 0.0468(7) Uani 1 2 d S T P . .
C10 C 0.3589(3) 0.27888(15) 0.750000 0.0513(7) Uani 1 2 d S T P . .
C9 C 0.6364(3) 0.42095(14) 0.750000 0.0539(7) Uani 1 2 d S T P . .
C2 C 0.6475(3) 0.14209(13) 0.750000 0.0527(7) Uani 1 2 d S T P . .
H2 H 0.547185 0.140188 0.750000 0.063 Uiso 1 2 calc R U P . .
C6 C 0.8672(3) 0.21532(15) 0.750000 0.0591(8) Uani 1 2 d S T P . .
H6 H 0.916129 0.263684 0.750000 0.071 Uiso 1 2 calc R U P . .
C3 C 0.7264(4) 0.07179(15) 0.750000 0.0647(9) Uani 1 2 d S T P . .
H3 H 0.678438 0.023130 0.750000 0.078 Uiso 1 2 calc R U P . .
C5 C 0.9446(4) 0.14553(16) 0.750000 0.0715(9) Uani 1 2 d S T P . .
H5 H 1.044925 0.146989 0.750000 0.086 Uiso 1 2 calc R U P . .
C4 C 0.8738(4) 0.07336(17) 0.750000 0.0694(9) Uani 1 2 d S T P . .
H4 H 0.925946 0.026041 0.750000 0.083 Uiso 1 2 calc R U P . .
C12 C 0.7027(4) 0.50129(16) 0.750000 0.0784(10) Uani 1 2 d S T P . .
H12A H 0.640956 0.537790 0.819412 0.118 Uiso 0.5 1 calc R U P A -1
H12B H 0.715387 0.519055 0.615575 0.118 Uiso 0.5 1 calc R U P A -1
H12C H 0.794855 0.499052 0.815013 0.118 Uiso 0.5 1 calc R U P A -1
C11 C 0.2299(3) 0.33151(18) 0.750000 0.0791(10) Uani 1 2 d S T P . .
H11A H 0.249120 0.377925 0.671022 0.119 Uiso 0.5 1 calc R U P B -1
H11B H 0.208186 0.347348 0.883719 0.119 Uiso 0.5 1 calc R U P B -1
H11C H 0.149127 0.303233 0.695260 0.119 Uiso 0.5 1 calc R U P B -1

loop_
_atom_site_aniso_label
_atom_site_aniso_U_11
_atom_site_aniso_U_22
_atom_site_aniso_U_33
_atom_site_aniso_U_23
_atom_site_aniso_U_13
_atom_site_aniso_U_12
O1 0.0441(11) 0.0417(10) 0.0688(12) 0.000 0.000 -0.0064(8)
O2 0.0523(14) 0.0460(11) 0.1140(18) 0.000 0.000 -0.0107(9)
N1 0.0544(17) 0.0382(12) 0.0726(16) 0.000 0.000 -0.0005(10)
C1 0.0426(16) 0.0423(14) 0.0455(14) 0.000 0.000 -0.0014(11)
C7 0.0415(17) 0.0370(13) 0.0494(14) 0.000 0.000 -0.0086(11)
C8 0.0460(17) 0.0390(14) 0.0555(15) 0.000 0.000 -0.0037(11)
C10 0.0437(17) 0.0491(15) 0.0609(17) 0.000 0.000 -0.0039(12)
C9 0.0508(19) 0.0380(14) 0.0730(19) 0.000 0.000 -0.0023(13)
C2 0.0456(17) 0.0437(15) 0.0688(18) 0.000 0.000 -0.0019(12)
C6 0.0461(19) 0.0520(16) 0.079(2) 0.000 0.000 -0.0043(13)
C3 0.062(2) 0.0407(15) 0.091(2) 0.000 0.000 -0.0003(14)
C5 0.0495(18) 0.0631(19) 0.102(3) 0.000 0.000 0.0064(15)
C4 0.059(2) 0.0560(18) 0.093(2) 0.000 0.000 0.0128(15)
C12 0.078(2) 0.0415(16) 0.115(3) 0.000 0.000 -0.0113(15)
C11 0.0440(19) 0.0631(18) 0.130(3) 0.000 0.000 -0.0014(15)

loop_
_atom_type_symbol
_atom_type_description
_atom_type_scat_dispersion_real
_atom_type_scat_dispersion_imag
_atom_type_scat_source
C C 0.0033 0.0016 'International Tables Vol C Tables 4.2.6.8 and 6.1.1.4'
H H 0.0000 0.0000 'International Tables Vol C Tables 4.2.6.8 and 6.1.1.4'
N N 0.0061 0.0033 'International Tables Vol C Tables 4.2.6.8 and 6.1.1.4'
O O 0.0106 0.0060 'International Tables Vol C Tables 4.2.6.8 and 6.1.1.4'

loop_
_geom_angle_atom_site_label_1
_geom_angle_atom_site_label_2
_geom_angle_atom_site_label_3
_geom_angle
_geom_angle_site_symmetry_1
_geom_angle_site_symmetry_3
_geom_angle_publ_flag
C9 O1 C7 106.3(2) . . ?
C9 N1 C8 105.1(2) . . ?
C2 C1 C7 122.6(2) . . ?
C6 C1 C7 119.4(2) . . ?
C6 C1 C2 118.0(2) . . ?
O1 C7 C1 114.6(2) . . ?
C8 C7 O1 106.1(2) . . ?
C8 C7 C1 139.3(2) . . ?
N1 C8 C10 117.5(2) . . ?
C7 C8 N1 109.0(2) . . ?
C7 C8 C10 133.5(2) . . ?
O2 C10 C8 122.9(2) . . ?
O2 C10 C11 120.3(3) . . ?
C8 C10 C11 116.8(2) . . ?
O1 C9 C12 117.6(3) . . ?
N1 C9 O1 113.5(2) . . ?
N1 C9 C12 128.9(2) . . ?
C1 C2 H2 119.8 . . ?
C1 C2 C3 120.4(3) . . ?
C3 C2 H2 119.8 . . ?
C1 C6 H6 119.3 . . ?
C5 C6 C1 121.3(2) . . ?
C5 C6 H6 119.3 . . ?
C2 C3 H3 119.7 . . ?
C4 C3 C2 120.7(3) . . ?
C4 C3 H3 119.7 . . ?
C6 C5 H5 120.0 . . ?
C6 C5 C4 120.1(3) . . ?
C4 C5 H5 120.0 . . ?
C3 C4 C5 119.6(3) . . ?
C3 C4 H4 120.2 . . ?
C5 C4 H4 120.2 . . ?
C9 C12 H12A 109.5 . . ?
C9 C12 H12B 109.5 . . ?
C9 C12 H12C 109.5 . . ?
H12A C12 H12B 109.5 . . ?
H12A C12 H12C 109.5 . . ?
H12B C12 H12C 109.5 . . ?
C10 C11 H11A 109.5 . . ?
C10 C11 H11B 109.5 . . ?
C10 C11 H11C 109.5 . . ?
H11A C11 H11B 109.5 . . ?
H11A C11 H11C 109.5 . . ?
H11B C11 H11C 109.5 . . ?

loop_
_geom_bond_atom_site_label_1
_geom_bond_atom_site_label_2
_geom_bond_distance
_geom_bond_site_symmetry_2
_geom_bond_publ_flag
O1 C7 1.374(3) . ?
O1 C9 1.356(3) . ?
O2 C10 1.220(3) . ?
N1 C8 1.406(3) . ?
N1 C9 1.279(3) . ?
C1 C7 1.462(3) . ?
C1 C2 1.386(3) . ?
C1 C6 1.388(4) . ?
C7 C8 1.368(3) . ?
C8 C10 1.470(3) . ?
C10 C11 1.487(4) . ?
C9 C12 1.482(3) . ?
C2 H2 0.9300 . ?
C2 C3 1.388(4) . ?
C6 H6 0.9300 . ?
C6 C5 1.374(4) . ?
C3 H3 0.9300 . ?
C3 C4 1.366(4) . ?
C5 H5 0.9300 . ?
C5 C4 1.378(4) . ?
C4 H4 0.9300 . ?
C12 H12A 0.9600 . ?
C12 H12B 0.9600 . ?
C12 H12C 0.9600 . ?
C11 H11A 0.9600 . ?
C11 H11B 0.9600 . ?
C11 H11C 0.9600 . ?

loop_
_geom_torsion_atom_site_label_1
_geom_torsion_atom_site_label_2
_geom_torsion_atom_site_label_3
_geom_torsion_atom_site_label_4
_geom_torsion
_geom_torsion_site_symmetry_1
_geom_torsion_site_symmetry_2
_geom_torsion_site_symmetry_3
_geom_torsion_site_symmetry_4
_geom_torsion_publ_flag
O1 C7 C8 N1 0.0 . . . . ?
O1 C7 C8 C10 180.0 . . . . ?
N1 C8 C10 O2 180.0 . . . . ?
N1 C8 C10 C11 0.0 . . . . ?
C1 C7 C8 N1 180.0 . . . . ?
C1 C7 C8 C10 0.0 . . . . ?
C1 C2 C3 C4 0.0 . . . . ?
C1 C6 C5 C4 0.0 . . . . ?
C7 O1 C9 N1 0.0 . . . . ?
C7 O1 C9 C12 180.0 . . . . ?
C7 C1 C2 C3 180.0 . . . . ?
C7 C1 C6 C5 180.0 . . . . ?
C7 C8 C10 O2 0.0 . . . . ?
C7 C8 C10 C11 180.0 . . . . ?
C8 N1 C9 O1 0.0 . . . . ?
C8 N1 C9 C12 180.0 . . . . ?
C9 O1 C7 C1 180.0 . . . . ?
C9 O1 C7 C8 0.0 . . . . ?
C9 N1 C8 C7 0.0 . . . . ?
C9 N1 C8 C10 180.0 . . . . ?
C2 C1 C7 O1 180.0 . . . . ?
C2 C1 C7 C8 0.0 . . . . ?
C2 C1 C6 C5 0.0 . . . . ?
C2 C3 C4 C5 0.0 . . . . ?
C6 C1 C7 O1 0.0 . . . . ?
C6 C1 C7 C8 180.0 . . . . ?
C6 C1 C2 C3 0.0 . . . . ?
C6 C5 C4 C3 0.0 . . . . ?
